data_7158868
loop_
_publ_author_name
'Hsueh, Nai-Chen'
'Chang, Meng-Yang'

_publ_section_title
;
 BF3&#x00B7;OEt2-Mediated Nucleophilic Fluorocyclization of Sulfonyl
 3-Methylene-oxabenzocyclooctan-6-ones. Diastereocontrolled Synthesis of
 Benzofused Fluorooxabicyclo[4.2.1]nonanes
;
_journal_name_full 'Organic &amp; Biomolecular Chemistry'
_journal_paper_doi 10.1039/D2OB01459A
_journal_year 2022
_chemical_formula_moiety 'C19 H17 F O4 S'
_chemical_formula_sum 'C19 H17 F O4 S'
_chemical_formula_weight 360.38
_space_group_crystal_system monoclinic
_space_group_IT_number 14
_space_group_name_Hall '-P 2ybc'
_space_group_name_H-M_alt 'P 1 21/c 1'
_atom_sites_solution_hydrogens mixed
_audit_creation_date 2019-12-11
_audit_creation_method
;
Olex2 1.2
(compiled 2018.05.29 svn.r3508 for OlexSys, GUI svn.r5506)
;
_audit_update_record
;
2020-05-11 deposited with the CCDC.	2022-09-08 downloaded from the CCDC.
;
_cell_angle_alpha 90
_cell_angle_beta 98.035(2)
_cell_angle_gamma 90
_cell_formula_units_Z 4
_cell_length_a 9.0958(2)
_cell_length_b 11.0238(3)
_cell_length_c 16.3016(3)
_cell_measurement_reflns_used 8994
_cell_measurement_temperature 113(2)
_cell_measurement_theta_max 26.9180
_cell_measurement_theta_min 2.2350
_cell_volume 1618.52(6)
_computing_cell_refinement 'CrysAlisPro 1.171.41.36a (Rigaku OD, 2019)'
_computing_data_collection 'CrysAlisPro 1.171.41.36a (Rigaku OD, 2019)'
_computing_data_reduction 'CrysAlisPro 1.171.41.36a (Rigaku OD, 2019)'
_computing_molecular_graphics 'Olex2 (Dolomanov et al., 2009)'
_computing_publication_material 'Olex2 (Dolomanov et al., 2009)'
_computing_structure_refinement 'XL (Sheldrick, 2008)'
_computing_structure_solution 'ShelXT (Sheldrick, 2015)'
_diffrn_ambient_temperature 113(2)
_diffrn_detector 'Hybrid Pixel Array Detector'
_diffrn_detector_area_resol_mean 10.0000
_diffrn_measured_fraction_theta_full 1.000
_diffrn_measured_fraction_theta_max 0.958
_diffrn_measurement_details
;
List of Runs (angles in degrees, time in seconds):

  # Type    Start    End  Width  t~exp~   \w     \q     \k     \f   Frames
#--------------------------------------------------------------------------
  1  \w      3.00  31.00   0.50   23.00    --   10.60  42.00-177.00   56
  2  \w    -41.00 -16.00   0.50   23.00    --   10.60 -42.00  29.00   50
  3  \w     16.00  43.00   0.50   23.00    --  -10.90  42.00-177.00   54
  4  \w    -62.00 -37.00   0.50   23.00    --  -10.90 -42.00  29.00   50
  5  \w      2.00  28.00   0.50   23.00    --   10.60  77.00-180.00   52
  6  \w     30.00 100.00   0.50   23.00    --   10.60  57.00 -60.00  140
  7  \w    -17.00  69.00   0.50   23.00    --   10.60  82.00-120.00  172
  8  \w    -76.00 -47.00   0.50   23.00    --   10.60 -77.00 -90.00   58
  9  \w      7.00  32.00   0.50   23.00    --   10.60 -77.00 -90.00   50
 10  \w    -43.00  60.00   0.50   23.00    --  -10.90  38.00-150.00  206
 11  \w    -34.00  -9.00   0.50   23.00    --  -10.90  57.00-120.00   50
 12  \w    -36.00  77.00   0.50   23.00    --  -10.90  77.00  60.00  226
 13  \w     48.00  73.00   0.50   23.00    --  -10.90  57.00-120.00   50
;
_diffrn_measurement_device 'four-circle diffractometer'
_diffrn_measurement_device_type 'XtaLAB Pro II AFC12 (RINC): Kappa single'
_diffrn_measurement_method '\w scans'
_diffrn_orient_matrix_type 'CrysAlisPro convention (1999,Acta A55,543-557)'
_diffrn_orient_matrix_UB_11 -0.0602224000
_diffrn_orient_matrix_UB_12 -0.0094258000
_diffrn_orient_matrix_UB_13 0.0226036000
_diffrn_orient_matrix_UB_21 -0.0476066000
_diffrn_orient_matrix_UB_22 0.0323286000
_diffrn_orient_matrix_UB_23 -0.0305855000
_diffrn_orient_matrix_UB_31 -0.0176665000
_diffrn_orient_matrix_UB_32 -0.0548449000
_diffrn_orient_matrix_UB_33 -0.0219679000
_diffrn_radiation_monochromator mirror
_diffrn_radiation_probe x-ray
_diffrn_radiation_type MoK\a
_diffrn_radiation_wavelength 0.71073
_diffrn_reflns_av_R_equivalents 0.0259
_diffrn_reflns_av_unetI/netI 0.0273
_diffrn_reflns_Laue_measured_fraction_full 1.000
_diffrn_reflns_Laue_measured_fraction_max 0.958
_diffrn_reflns_limit_h_max 11
_diffrn_reflns_limit_h_min -11
_diffrn_reflns_limit_k_max 14
_diffrn_reflns_limit_k_min -13
_diffrn_reflns_limit_l_max 20
_diffrn_reflns_limit_l_min -20
_diffrn_reflns_number 16444
_diffrn_reflns_point_group_measured_fraction_full 1.000
_diffrn_reflns_point_group_measured_fraction_max 0.958
_diffrn_reflns_theta_full 25.242
_diffrn_reflns_theta_max 26.990
_diffrn_reflns_theta_min 2.237
_diffrn_source 'micro-focus sealed X-ray tube'
_diffrn_source_type 'Rigaku (Mo) X-ray Source'
_exptl_absorpt_coefficient_mu 0.233
_exptl_absorpt_correction_T_max 1.00000
_exptl_absorpt_correction_T_min 0.47803
_exptl_absorpt_correction_type multi-scan
_exptl_absorpt_process_details
;
CrysAlisPro 1.171.41.36a (Rigaku Oxford Diffraction, 2019)
Empirical absorption correction using spherical harmonics,
 implemented in SCALE3 ABSPACK scaling algorithm.
;
_exptl_crystal_colour 'clear light colourless'
_exptl_crystal_colour_lustre clear
_exptl_crystal_colour_modifier light
_exptl_crystal_colour_primary colourless
_exptl_crystal_density_diffrn 1.479
_exptl_crystal_description block
_exptl_crystal_F_000 752
_exptl_crystal_size_max 0.25
_exptl_crystal_size_mid 0.2
_exptl_crystal_size_min 0.1
_refine_diff_density_max 0.333
_refine_diff_density_min -0.384
_refine_diff_density_rms 0.046
_refine_ls_extinction_method none
_refine_ls_goodness_of_fit_ref 1.037
_refine_ls_hydrogen_treatment mixed
_refine_ls_matrix_type full
_refine_ls_number_parameters 235
_refine_ls_number_reflns 3383
_refine_ls_number_restraints 0
_refine_ls_restrained_S_all 1.037
_refine_ls_R_factor_all 0.0415
_refine_ls_R_factor_gt 0.0332
_refine_ls_shift/su_max 0.001
_refine_ls_shift/su_mean 0.000
_refine_ls_structure_factor_coef Fsqd
_refine_ls_weighting_details 'w=1/[\s^2^(Fo^2^)+(0.0288P)^2^+1.0171P] where P=(Fo^2^+2Fc^2^)/3'
_refine_ls_weighting_scheme calc
_refine_ls_wR_factor_gt 0.0755
_refine_ls_wR_factor_ref 0.0783
_reflns_Friedel_coverage 0.000
_reflns_number_gt 2923
_reflns_number_total 3383
_reflns_threshold_expression 'I > 2\s(I)'
_cod_data_source_file d2ob01459a2.cif
_cod_data_source_block nc1081204
_cod_database_code 7158868
_shelx_shelxl_version_number 2014/7
_chemical_oxdiff_formula 'C19 H14 O4 F1 S1'
_shelx_space_group_comment
;
The symmetry employed for this shelxl refinement is uniquely defined
by the following loop, which should always be used as a source of
symmetry information in preference to the above space-group names.
They are only intended as comments.
;
_shelx_estimated_absorpt_t_max 0.977
_shelx_estimated_absorpt_t_min 0.944
_diffrn_oxdiff_digest_frames
;
01ab3f5303e9dd7755bdd66db3ccbe9b15000251534
;
_reflns_odcompleteness_completeness 99.69
_reflns_odcompleteness_iscentric 1
_reflns_odcompleteness_theta 26.32
_olex2_refinement_description
;
1. Fixed Uiso
 At 1.2 times of:
  All C(H) groups, All C(H,H) groups
 At 1.5 times of:
  All C(H,H,H) groups
2.a Ternary CH refined with riding coordinates:
 C8(H8)
2.b Secondary CH2 refined with riding coordinates:
 C9(H9A,H9B), C11(H11A,H11B)
2.c Aromatic/amide H refined with riding coordinates:
 C2(H2), C5(H5), C6(H6), C14(H14), C15(H15), C17(H17), C18(H18)
2.d Idealised Me refined as rotating group:
 C19(H19A,H19B,H19C)
;
_olex2_submission_special_instructions 'No special instructions were received'
_oxdiff_exptl_absorpt_empirical_details
;
Empirical correction (ABSPACK) includes:
- Absorption correction using spherical harmonics
- Frame scaling
;
_oxdiff_exptl_absorpt_empirical_full_max 1.358
_oxdiff_exptl_absorpt_empirical_full_min 0.619

loop_
_space_group_symop_operation_xyz
'x, y, z'
'-x, y+1/2, -z+1/2'
'-x, -y, -z'
'x, -y-1/2, z-1/2'

loop_
_atom_site_label
_atom_site_type_symbol
_atom_site_fract_x
_atom_site_fract_y
_atom_site_fract_z
_atom_site_U_iso_or_equiv
_atom_site_adp_type
_atom_site_occupancy
_atom_site_site_symmetry_order
_atom_site_calc_flag
_atom_site_refinement_flags_posn
_atom_site_refinement_flags_adp
_atom_site_refinement_flags_occupancy
_atom_site_disorder_assembly
_atom_site_disorder_group
S1 S 0.87634(4) 0.33792(3) 0.19927(2) 0.01586(10) Uani 1 1 d . . . . .
F1 F 0.47369(12) 0.86316(9) 0.00986(6) 0.0349(3) Uani 1 1 d . . . . .
O1 O 0.76927(11) 0.60132(10) 0.22125(7) 0.0226(3) Uani 1 1 d . . . . .
O2 O 0.39689(11) 0.40111(10) 0.12058(6) 0.0204(2) Uani 1 1 d . . . . .
O3 O 0.95563(11) 0.41455(10) 0.14884(7) 0.0214(3) Uani 1 1 d . . . . .
O4 O 0.85416(12) 0.21220(10) 0.17578(7) 0.0225(3) Uani 1 1 d . . . . .
C1 C 0.45575(19) 0.75004(15) 0.03962(10) 0.0239(4) Uani 1 1 d . . . . .
C2 C 0.56971(17) 0.69906(15) 0.09290(9) 0.0203(3) Uani 1 1 d . . . . .
H2 H 0.6589 0.7430 0.1090 0.024 Uiso 1 1 calc R . . . .
C3 C 0.55281(16) 0.58215(14) 0.12294(9) 0.0168(3) Uani 1 1 d . . . . .
C4 C 0.41957(16) 0.51943(15) 0.09735(9) 0.0182(3) Uani 1 1 d . . . . .
C5 C 0.30593(18) 0.57488(16) 0.04493(10) 0.0238(4) Uani 1 1 d . . . . .
H5 H 0.2155 0.5326 0.0288 0.029 Uiso 1 1 calc R . . . .
C6 C 0.32325(18) 0.69144(17) 0.01588(10) 0.0262(4) Uani 1 1 d . . . . .
H6 H 0.2453 0.7299 -0.0196 0.031 Uiso 1 1 calc R . . . .
C7 C 0.68001(15) 0.53352(14) 0.18275(9) 0.0162(3) Uani 1 1 d . . . . .
C8 C 0.68999(15) 0.39673(14) 0.19543(9) 0.0157(3) Uani 1 1 d . . . . .
H8 H 0.6288 0.3586 0.1464 0.019 Uiso 1 1 calc R . . . .
C9 C 0.61651(16) 0.36296(15) 0.27258(9) 0.0185(3) Uani 1 1 d . . . . .
H9A H 0.6024 0.2740 0.2744 0.022 Uiso 1 1 calc R . . . .
H9B H 0.6824 0.3874 0.3234 0.022 Uiso 1 1 calc R . . . .
C10 C 0.46758(16) 0.42581(14) 0.26978(9) 0.0177(3) Uani 1 1 d . . . . .
C11 C 0.34852(17) 0.38768(16) 0.20173(10) 0.0222(4) Uani 1 1 d . . . . .
H11A H 0.3220 0.3019 0.2101 0.027 Uiso 1 1 calc R . . . .
H11B H 0.2587 0.4377 0.2039 0.027 Uiso 1 1 calc R . . . .
C12 C 0.44391(18) 0.51212(16) 0.32256(11) 0.0241(4) Uani 1 1 d . . . . .
C13 C 0.96417(15) 0.34054(14) 0.30269(9) 0.0156(3) Uani 1 1 d . . . . .
C14 C 1.03066(16) 0.44663(15) 0.33502(10) 0.0189(3) Uani 1 1 d . . . . .
H14 H 1.0284 0.5178 0.3020 0.023 Uiso 1 1 calc R . . . .
C15 C 1.10059(16) 0.44717(15) 0.41638(10) 0.0209(3) Uani 1 1 d . . . . .
H15 H 1.1473 0.5193 0.4387 0.025 Uiso 1 1 calc R . . . .
C16 C 1.10352(16) 0.34387(15) 0.46595(9) 0.0205(3) Uani 1 1 d . . . . .
C17 C 1.03558(17) 0.23861(15) 0.43178(10) 0.0227(4) Uani 1 1 d . . . . .
H17 H 1.0370 0.1675 0.4648 0.027 Uiso 1 1 calc R . . . .
C18 C 0.96599(16) 0.23565(15) 0.35048(10) 0.0206(3) Uani 1 1 d . . . . .
H18 H 0.9203 0.1633 0.3278 0.025 Uiso 1 1 calc R . . . .
C19 C 1.17987(18) 0.34408(17) 0.55397(10) 0.0278(4) Uani 1 1 d . . . . .
H19A H 1.2078 0.4273 0.5707 0.042 Uiso 1 1 calc GR . . . .
H19B H 1.2692 0.2935 0.5582 0.042 Uiso 1 1 calc GR . . . .
H19C H 1.1124 0.3116 0.5904 0.042 Uiso 1 1 calc GR . . . .
H12A H 0.517(2) 0.5367(16) 0.3652(11) 0.026(5) Uiso 1 1 d . . . . .
H12B H 0.347(2) 0.5543(17) 0.3181(11) 0.031(5) Uiso 1 1 d . . . . .

loop_
_atom_site_aniso_label
_atom_site_aniso_U_11
_atom_site_aniso_U_22
_atom_site_aniso_U_33
_atom_site_aniso_U_23
_atom_site_aniso_U_13
_atom_site_aniso_U_12
S1 0.01386(17) 0.0155(2) 0.01833(19) -0.00127(15) 0.00245(13) 0.00167(14)
F1 0.0501(7) 0.0252(6) 0.0299(6) 0.0127(4) 0.0080(5) 0.0093(5)
O1 0.0200(5) 0.0189(6) 0.0280(6) -0.0024(5) 0.0005(4) -0.0023(5)
O2 0.0203(5) 0.0203(6) 0.0204(6) -0.0020(5) 0.0018(4) -0.0031(5)
O3 0.0173(5) 0.0268(7) 0.0212(6) 0.0020(5) 0.0059(4) 0.0007(5)
O4 0.0227(5) 0.0168(6) 0.0269(6) -0.0061(5) -0.0003(4) 0.0027(5)
C1 0.0370(9) 0.0192(9) 0.0171(8) 0.0037(6) 0.0096(7) 0.0087(7)
C2 0.0227(8) 0.0204(9) 0.0191(8) 0.0000(6) 0.0075(6) 0.0015(7)
C3 0.0185(7) 0.0179(8) 0.0150(7) -0.0007(6) 0.0060(6) 0.0035(6)
C4 0.0210(7) 0.0192(9) 0.0148(7) -0.0023(6) 0.0043(6) 0.0021(6)
C5 0.0207(7) 0.0305(10) 0.0194(8) -0.0046(7) -0.0002(6) 0.0053(7)
C6 0.0294(8) 0.0332(11) 0.0151(8) 0.0003(7) 0.0003(6) 0.0134(8)
C7 0.0152(7) 0.0170(8) 0.0174(8) 0.0001(6) 0.0061(6) 0.0011(6)
C8 0.0129(6) 0.0156(8) 0.0186(8) -0.0016(6) 0.0015(5) 0.0011(6)
C9 0.0186(7) 0.0186(9) 0.0189(8) 0.0029(6) 0.0048(6) 0.0016(6)
C10 0.0161(7) 0.0183(8) 0.0195(8) 0.0041(6) 0.0050(6) -0.0014(6)
C11 0.0176(7) 0.0266(10) 0.0228(8) 0.0022(7) 0.0041(6) -0.0039(7)
C12 0.0214(8) 0.0267(10) 0.0251(9) -0.0004(7) 0.0063(7) 0.0021(7)
C13 0.0121(6) 0.0162(8) 0.0188(7) -0.0005(6) 0.0027(5) 0.0020(6)
C14 0.0179(7) 0.0154(8) 0.0236(8) 0.0013(6) 0.0038(6) -0.0002(6)
C15 0.0185(7) 0.0192(9) 0.0248(8) -0.0026(7) 0.0020(6) -0.0012(6)
C16 0.0142(7) 0.0269(9) 0.0204(8) 0.0002(7) 0.0023(6) 0.0055(7)
C17 0.0197(7) 0.0208(9) 0.0274(9) 0.0063(7) 0.0027(6) 0.0020(7)
C18 0.0180(7) 0.0168(9) 0.0265(9) 0.0003(7) 0.0013(6) -0.0006(6)
C19 0.0233(8) 0.0356(11) 0.0233(9) 0.0016(7) -0.0006(6) 0.0060(7)

loop_
_atom_type_symbol
_atom_type_description
_atom_type_scat_dispersion_real
_atom_type_scat_dispersion_imag
_atom_type_scat_source
C C 0.0033 0.0016 'International Tables Vol C Tables 4.2.6.8 and 6.1.1.4'
H H 0.0000 0.0000 'International Tables Vol C Tables 4.2.6.8 and 6.1.1.4'
F F 0.0171 0.0103 'International Tables Vol C Tables 4.2.6.8 and 6.1.1.4'
O O 0.0106 0.0060 'International Tables Vol C Tables 4.2.6.8 and 6.1.1.4'
S S 0.1246 0.1234 'International Tables Vol C Tables 4.2.6.8 and 6.1.1.4'

loop_
_geom_angle_atom_site_label_1
_geom_angle_atom_site_label_2
_geom_angle_atom_site_label_3
_geom_angle
_geom_angle_site_symmetry_1
_geom_angle_site_symmetry_3
_geom_angle_publ_flag
O3 S1 O4 118.28(7) . . ?
O3 S1 C8 108.16(7) . . ?
O3 S1 C13 109.89(7) . . ?
O4 S1 C8 103.85(7) . . ?
O4 S1 C13 107.29(7) . . ?
C13 S1 C8 108.95(7) . . ?
C4 O2 C11 114.82(12) . . ?
F1 C1 C2 118.93(15) . . ?
F1 C1 C6 118.43(15) . . ?
C6 C1 C2 122.64(16) . . ?
C1 C2 H2 120.4 . . ?
C1 C2 C3 119.26(15) . . ?
C3 C2 H2 120.4 . . ?
C2 C3 C4 118.86(14) . . ?
C2 C3 C7 116.39(13) . . ?
C4 C3 C7 124.74(14) . . ?
O2 C4 C3 122.55(13) . . ?
O2 C4 C5 117.24(14) . . ?
C5 C4 C3 120.18(15) . . ?
C4 C5 H5 119.7 . . ?
C6 C5 C4 120.55(15) . . ?
C6 C5 H5 119.7 . . ?
C1 C6 C5 118.47(15) . . ?
C1 C6 H6 120.8 . . ?
C5 C6 H6 120.8 . . ?
O1 C7 C3 120.99(14) . . ?
O1 C7 C8 121.16(13) . . ?
C3 C7 C8 117.82(13) . . ?
S1 C8 H8 107.0 . . ?
C7 C8 S1 113.43(10) . . ?
C7 C8 H8 107.0 . . ?
C7 C8 C9 108.89(12) . . ?
C9 C8 S1 113.22(10) . . ?
C9 C8 H8 107.0 . . ?
C8 C9 H9A 109.5 . . ?
C8 C9 H9B 109.5 . . ?
H9A C9 H9B 108.1 . . ?
C10 C9 C8 110.52(12) . . ?
C10 C9 H9A 109.5 . . ?
C10 C9 H9B 109.5 . . ?
C11 C10 C9 116.38(14) . . ?
C12 C10 C9 122.40(15) . . ?
C12 C10 C11 121.19(15) . . ?
O2 C11 C10 111.38(12) . . ?
O2 C11 H11A 109.4 . . ?
O2 C11 H11B 109.4 . . ?
C10 C11 H11A 109.4 . . ?
C10 C11 H11B 109.4 . . ?
H11A C11 H11B 108.0 . . ?
C10 C12 H12A 121.9(11) . . ?
C10 C12 H12B 121.0(11) . . ?
H12A C12 H12B 117.1(15) . . ?
C14 C13 S1 119.53(12) . . ?
C14 C13 C18 121.14(14) . . ?
C18 C13 S1 119.33(12) . . ?
C13 C14 H14 120.5 . . ?
C13 C14 C15 118.95(15) . . ?
C15 C14 H14 120.5 . . ?
C14 C15 H15 119.4 . . ?
C14 C15 C16 121.27(15) . . ?
C16 C15 H15 119.4 . . ?
C15 C16 C19 121.36(15) . . ?
C17 C16 C15 118.48(14) . . ?
C17 C16 C19 120.16(15) . . ?
C16 C17 H17 119.4 . . ?
C18 C17 C16 121.28(15) . . ?
C18 C17 H17 119.4 . . ?
C13 C18 H18 120.6 . . ?
C17 C18 C13 118.88(15) . . ?
C17 C18 H18 120.6 . . ?
C16 C19 H19A 109.5 . . ?
C16 C19 H19B 109.5 . . ?
C16 C19 H19C 109.5 . . ?
H19A C19 H19B 109.5 . . ?
H19A C19 H19C 109.5 . . ?
H19B C19 H19C 109.5 . . ?

loop_
_geom_bond_atom_site_label_1
_geom_bond_atom_site_label_2
_geom_bond_distance
_geom_bond_site_symmetry_2
_geom_bond_publ_flag
S1 O3 1.4407(11) . ?
S1 O4 1.4445(12) . ?
S1 C8 1.8077(14) . ?
S1 C13 1.7620(15) . ?
F1 C1 1.3562(19) . ?
O1 C7 1.2121(18) . ?
O2 C4 1.3817(19) . ?
O2 C11 1.4588(18) . ?
C1 C2 1.376(2) . ?
C1 C6 1.374(2) . ?
C2 H2 0.9500 . ?
C2 C3 1.395(2) . ?
C3 C4 1.407(2) . ?
C3 C7 1.504(2) . ?
C4 C5 1.388(2) . ?
C5 H5 0.9500 . ?
C5 C6 1.386(2) . ?
C6 H6 0.9500 . ?
C7 C8 1.523(2) . ?
C8 H8 1.0000 . ?
C8 C9 1.550(2) . ?
C9 H9A 0.9900 . ?
C9 H9B 0.9900 . ?
C9 C10 1.517(2) . ?
C10 C11 1.498(2) . ?
C10 C12 1.321(2) . ?
C11 H11A 0.9900 . ?
C11 H11B 0.9900 . ?
C12 H12A 0.935(18) . ?
C12 H12B 0.993(19) . ?
C13 C14 1.387(2) . ?
C13 C18 1.393(2) . ?
C14 H14 0.9500 . ?
C14 C15 1.388(2) . ?
C15 H15 0.9500 . ?
C15 C16 1.394(2) . ?
C16 C17 1.394(2) . ?
C16 C19 1.504(2) . ?
C17 H17 0.9500 . ?
C17 C18 1.387(2) . ?
C18 H18 0.9500 . ?
C19 H19A 0.9800 . ?
C19 H19B 0.9800 . ?
C19 H19C 0.9800 . ?

loop_
_geom_torsion_atom_site_label_1
_geom_torsion_atom_site_label_2
_geom_torsion_atom_site_label_3
_geom_torsion_atom_site_label_4
_geom_torsion
_geom_torsion_site_symmetry_1
_geom_torsion_site_symmetry_2
_geom_torsion_site_symmetry_3
_geom_torsion_site_symmetry_4
_geom_torsion_publ_flag
S1 C8 C9 C10 174.02(11) . . . . ?
S1 C13 C14 C15 -179.45(11) . . . . ?
S1 C13 C18 C17 179.92(11) . . . . ?
F1 C1 C2 C3 -179.19(13) . . . . ?
F1 C1 C6 C5 178.71(14) . . . . ?
O1 C7 C8 S1 -44.56(17) . . . . ?
O1 C7 C8 C9 82.48(16) . . . . ?
O2 C4 C5 C6 -177.00(14) . . . . ?
O3 S1 C8 C7 -29.76(12) . . . . ?
O3 S1 C8 C9 -154.50(11) . . . . ?
O3 S1 C13 C14 34.79(14) . . . . ?
O3 S1 C13 C18 -144.99(12) . . . . ?
O4 S1 C8 C7 -156.24(10) . . . . ?
O4 S1 C8 C9 79.03(12) . . . . ?
O4 S1 C13 C14 164.60(11) . . . . ?
O4 S1 C13 C18 -15.17(14) . . . . ?
C1 C2 C3 C4 0.4(2) . . . . ?
C1 C2 C3 C7 -178.33(14) . . . . ?
C2 C1 C6 C5 -2.0(2) . . . . ?
C2 C3 C4 O2 176.43(13) . . . . ?
C2 C3 C4 C5 -1.8(2) . . . . ?
C2 C3 C7 O1 21.3(2) . . . . ?
C2 C3 C7 C8 -160.68(13) . . . . ?
C3 C4 C5 C6 1.3(2) . . . . ?
C3 C7 C8 S1 137.42(11) . . . . ?
C3 C7 C8 C9 -95.54(15) . . . . ?
C4 O2 C11 C10 -66.63(17) . . . . ?
C4 C3 C7 O1 -157.32(14) . . . . ?
C4 C3 C7 C8 20.7(2) . . . . ?
C4 C5 C6 C1 0.6(2) . . . . ?
C6 C1 C2 C3 1.5(2) . . . . ?
C7 C3 C4 O2 -5.0(2) . . . . ?
C7 C3 C4 C5 176.83(14) . . . . ?
C7 C8 C9 C10 46.86(16) . . . . ?
C8 S1 C13 C14 -83.55(13) . . . . ?
C8 S1 C13 C18 96.67(13) . . . . ?
C8 C9 C10 C11 66.09(17) . . . . ?
C8 C9 C10 C12 -111.98(17) . . . . ?
C9 C10 C11 O2 -55.74(18) . . . . ?
C11 O2 C4 C3 83.36(17) . . . . ?
C11 O2 C4 C5 -98.40(15) . . . . ?
C12 C10 C11 O2 122.35(16) . . . . ?
C13 S1 C8 C7 89.66(12) . . . . ?
C13 S1 C8 C9 -35.07(13) . . . . ?
C13 C14 C15 C16 -0.7(2) . . . . ?
C14 C13 C18 C17 0.1(2) . . . . ?
C14 C15 C16 C17 0.6(2) . . . . ?
C14 C15 C16 C19 179.69(14) . . . . ?
C15 C16 C17 C18 -0.2(2) . . . . ?
C16 C17 C18 C13 -0.2(2) . . . . ?
C18 C13 C14 C15 0.3(2) . . . . ?
C19 C16 C17 C18 -179.22(14) . . . . ?
